data_2243431
loop_
_publ_author_name
'Harish Chinthal, Chayanna'
'Yathirajan, Hemmige S.'
'Kadambar, Anish Kumar'
'Kalluraya, Balakrishna'
'Foro, Sabine'
'Glidewell, Christopher'

_publ_section_title
;
 Two
 <i>N</i>-{[4-(3-aryl-4-sydnonylideneamino)-5-sulfanylidene-1<i>H</i>-1,2,4-triazol-3-yl]methyl}benzamides
 as disordered ethanol monosolvates
;
_journal_coeditor_code WM5563
_journal_issue 7
_journal_name_full 'Acta Crystallographica Section E'
_journal_page_first 1057
_journal_page_last 1061
_journal_paper_doi 10.1107/S2056989020007483
_journal_volume 76
_journal_year 2020
_chemical_formula_moiety 'C19 H15 N7 O3 S, C2 H6 O'
_chemical_formula_sum 'C21 H21 N7 O4 S'
_chemical_formula_weight 467.51
_chemical_name_systematic
'<i>N</i>-{[4-(3-phenyl-4-sydnonylideneamino)-5-sulfanylidene-1<i>H</i>-1,2,4-triazol-3-yl]methyl}benzamide ethanol monosolvate'
_space_group_crystal_system triclinic
_space_group_IT_number 2
_space_group_name_Hall '-P 1'
_space_group_name_H-M_alt 'P -1'
_atom_sites_solution_hydrogens mixed
_atom_sites_solution_primary difmap
_audit_creation_method SHELXL-2014
_cell_angle_alpha 66.645(8)
_cell_angle_beta 79.287(8)
_cell_angle_gamma 85.151(8)
_cell_formula_units_Z 2
_cell_length_a 8.6313(6)
_cell_length_b 10.8378(9)
_cell_length_c 13.3840(10)
_cell_measurement_reflns_used 4868
_cell_measurement_temperature 293(2)
_cell_measurement_theta_max 27.999
_cell_measurement_theta_min 2.941
_cell_volume 1129.30(17)
_computing_cell_refinement
;
CrysAlis RED (Oxford Diffraction, 2009)
;
_computing_data_collection
;
CrysAlis CCD (Oxford Diffraction, 2009)
;
_computing_data_reduction
;
CrysAlis RED (Oxford Diffraction, 2009)
;
_computing_molecular_graphics
;
PLATON (Spek, 2020)
;
_computing_publication_material
;
SHELXL-2014 (Sheldrick, 2015b) and PLATON (Spek, 2020)
;
_computing_structure_refinement
;
SHELXL-2014 (Sheldrick, 2015b)
;
_computing_structure_solution
;
SHELXT (Sheldrick, 2015a)
;
_diffrn_ambient_temperature 293(2)
_diffrn_measured_fraction_theta_full 0.999
_diffrn_measured_fraction_theta_max 0.999
_diffrn_measurement_device_type
;
Oxford Diffraction Xcalibur
with Sapphire CCD
;
_diffrn_measurement_method '\w scans'
_diffrn_radiation_monochromator graphite
_diffrn_radiation_type MoK\a
_diffrn_radiation_wavelength 0.71073
_diffrn_reflns_av_R_equivalents 0.0161
_diffrn_reflns_av_unetI/netI 0.0317
_diffrn_reflns_limit_h_max 6
_diffrn_reflns_limit_h_min -10
_diffrn_reflns_limit_k_max 12
_diffrn_reflns_limit_k_min -13
_diffrn_reflns_limit_l_max 16
_diffrn_reflns_limit_l_min -16
_diffrn_reflns_number 7829
_diffrn_reflns_theta_full 25.242
_diffrn_reflns_theta_max 26.049
_diffrn_reflns_theta_min 2.941
_diffrn_source 'Enhance (Mo) X-ray Source'
_diffrn_standards_decay_% 0
_diffrn_standards_interval_count 0
_diffrn_standards_interval_time 0
_diffrn_standards_number 0
_exptl_absorpt_coefficient_mu 0.187
_exptl_absorpt_correction_T_max 0.956
_exptl_absorpt_correction_T_min 0.822
_exptl_absorpt_correction_type multi-scan
_exptl_absorpt_process_details
;
(CrysAlis RED; Oxford Diffraction, 2009)
;
_exptl_crystal_colour yellow
_exptl_crystal_density_diffrn 1.375
_exptl_crystal_description needle
_exptl_crystal_F_000 488
_exptl_crystal_size_max 0.480
_exptl_crystal_size_mid 0.280
_exptl_crystal_size_min 0.240
_refine_diff_density_max 0.226
_refine_diff_density_min -0.216
_refine_ls_extinction_method none
_refine_ls_goodness_of_fit_ref 0.959
_refine_ls_hydrogen_treatment mixed
_refine_ls_matrix_type full
_refine_ls_number_parameters 317
_refine_ls_number_reflns 4464
_refine_ls_number_restraints 3
_refine_ls_restrained_S_all 0.958
_refine_ls_R_factor_all 0.0668
_refine_ls_R_factor_gt 0.0402
_refine_ls_shift/su_max 0.000
_refine_ls_shift/su_mean 0.000
_refine_ls_structure_factor_coef Fsqd
_refine_ls_weighting_details 'w=1/[\s^2^(Fo^2^)+(0.0712P)^2^] where P=(Fo^2^+2Fc^2^)/3'
_refine_ls_weighting_scheme calc
_refine_ls_wR_factor_gt 0.1052
_refine_ls_wR_factor_ref 0.1156
_reflns_number_gt 2985
_reflns_number_total 4464
_reflns_threshold_expression 'I > 2\s(I)'
_cod_data_source_file wm5563sup1.cif
_cod_data_source_block I
_cod_original_cell_volume 1129.30(16)
_cod_database_code 2243431
_shelx_space_group_comment
;
The symmetry employed for this shelxl refinement is uniquely defined
by the following loop, which should always be used as a source of
symmetry information in preference to the above space-group names.
They are only intended as comments.
;
_shelx_estimated_absorpt_t_min 0.916
_shelx_estimated_absorpt_t_max 0.957
_shelxl_version_number 2.014

loop_
_space_group_symop_operation_xyz
'x, y, z'
'-x, -y, -z'

loop_
_atom_site_type_symbol
_atom_site_label
_atom_site_fract_x
_atom_site_fract_y
_atom_site_fract_z
_atom_site_U_iso_or_equiv
_atom_site_adp_type
_atom_site_calc_flag
_atom_site_occupancy
_atom_site_disorder_assembly
_atom_site_disorder_group
C C1 0.4087(2) 0.49774(19) 0.18161(16) 0.0539(5) Uani d 1 . .
O O1 0.4564(2) 0.57411(15) 0.21616(15) 0.0905(5) Uani d 1 . .
N N1 0.44135(19) 0.36690(16) 0.22477(13) 0.0521(4) Uani d 1 . .
H H1 0.400(2) 0.316(2) 0.2026(17) 0.063 Uiso d 1 . .
C C11 0.3163(2) 0.54838(18) 0.08944(15) 0.0511(5) Uani d 1 . .
C C12 0.2787(2) 0.4703(2) 0.03721(17) 0.0590(5) Uani d 1 . .
H H12 0.3096 0.3804 0.0605 0.071 Uiso calc 1 . .
C C13 0.1954(3) 0.5253(3) -0.04951(19) 0.0728(6) Uani d 1 . .
H H13 0.1705 0.4718 -0.0840 0.087 Uiso calc 1 . .
C C14 0.1495(3) 0.6565(3) -0.0849(2) 0.0770(7) Uani d 1 . .
H H14 0.0932 0.6927 -0.1432 0.092 Uiso calc 1 . .
C C15 0.1865(3) 0.7346(3) -0.0343(2) 0.0879(8) Uani d 1 . .
H H15 0.1558 0.8247 -0.0586 0.106 Uiso calc 1 . .
C C16 0.2686(3) 0.6813(2) 0.05221(19) 0.0766(7) Uani d 1 . .
H H16 0.2924 0.7356 0.0862 0.092 Uiso calc 1 . .
C C17 0.5456(2) 0.31146(19) 0.30517(16) 0.0548(5) Uani d 1 . .
H H17A 0.6128 0.3825 0.2987 0.066 Uiso calc 1 . .
H H17B 0.6131 0.2441 0.2875 0.066 Uiso calc 1 . .
N N21 0.39481(18) 0.18933(16) 0.59238(14) 0.0514(4) Uani d 1 . .
H H21 0.397(2) 0.1937(19) 0.6562(18) 0.062 Uiso d 1 . .
N N22 0.48632(18) 0.27926(16) 0.50167(14) 0.0546(4) Uani d 1 . .
C C23 0.46533(19) 0.24940(16) 0.42114(15) 0.0437(4) Uani d 1 . .
N N24 0.36560(15) 0.14207(13) 0.45836(11) 0.0389(3) Uani d 1 . .
C C25 0.31748(19) 0.10342(16) 0.57162(14) 0.0413(4) Uani d 1 . .
S S25 0.18954(6) -0.01347(5) 0.65906(4) 0.05549(17) Uani d 1 . .
N N25 0.32368(16) 0.10047(14) 0.38197(11) 0.0433(3) Uani d 1 . .
C C26 0.26974(18) -0.01806(16) 0.41643(14) 0.0395(4) Uani d 1 . .
H H26 0.2588 -0.0751 0.4906 0.047 Uiso calc 1 . .
O O31 0.1874(2) -0.08129(15) 0.18574(12) 0.0762(5) Uani d 1 . .
N N32 0.1439(2) -0.19906(17) 0.27290(15) 0.0663(5) Uani d 1 . .
N N33 0.17026(16) -0.18125(14) 0.35876(12) 0.0455(4) Uani d 1 . .
C C34 0.2272(2) -0.05913(16) 0.33674(15) 0.0429(4) Uani d 1 . .
C C35 0.2393(3) 0.0120(2) 0.22153(17) 0.0610(5) Uani d 1 . .
O O35 0.2818(2) 0.12192(15) 0.15706(12) 0.0876(5) Uani d 1 . .
C C41 0.1316(2) -0.28902(17) 0.46537(15) 0.0448(4) Uani d 1 . .
C C42 0.1955(2) -0.41464(19) 0.4829(2) 0.0605(5) Uani d 1 . .
H H42 0.2644 -0.4315 0.4274 0.073 Uiso calc 1 . .
C C43 0.1543(3) -0.5148(2) 0.5855(2) 0.0753(7) Uani d 1 . .
H H43 0.1959 -0.6009 0.5993 0.090 Uiso calc 1 . .
C C44 0.0533(3) -0.4903(2) 0.6675(2) 0.0752(7) Uani d 1 . .
H H44 0.0261 -0.5595 0.7362 0.090 Uiso calc 1 . .
C C45 -0.0075(2) -0.3635(2) 0.64828(18) 0.0650(6) Uani d 1 . .
H H45 -0.0746 -0.3464 0.7044 0.078 Uiso calc 1 . .
C C46 0.0303(2) -0.26166(18) 0.54647(16) 0.0511(5) Uani d 1 . .
H H46 -0.0118 -0.1757 0.5326 0.061 Uiso calc 1 . .
O O51 0.5469(4) 0.8063(3) 0.21769(15) 0.0720(8) Uani d 0.836(6) A 1
H H51 0.5236 0.7365 0.2142 0.108 Uiso calc 0.836(6) A 1
C C51 0.6351(5) 0.8888(4) 0.1149(3) 0.0896(11) Uani d 0.836(6) A 1
H H51A 0.6227 0.9819 0.1068 0.107 Uiso calc 0.836(6) A 1
H H51B 0.5930 0.8805 0.0556 0.107 Uiso calc 0.836(6) A 1
C C52 0.7995(5) 0.8544(7) 0.1049(4) 0.1074(13) Uani d 0.836(6) A 1
H H52A 0.8533 0.9122 0.0340 0.161 Uiso calc 0.836(6) A 1
H H52B 0.8126 0.7626 0.1119 0.161 Uiso calc 0.836(6) A 1
H H52C 0.8427 0.8652 0.1620 0.161 Uiso calc 0.836(6) A 1
O O61 0.6330(19) 0.7535(13) 0.2239(8) 0.0720(8) Uani d 0.164(6) A 2
H H61 0.5772 0.6975 0.2215 0.108 Uiso d 0.164(6) A 2
C C61 0.672(3) 0.834(2) 0.1102(12) 0.0896(11) Uani d 0.164(6) A 2
H H61A 0.6170 0.9198 0.0952 0.107 Uiso calc 0.164(6) A 2
H H61B 0.6343 0.7906 0.0684 0.107 Uiso calc 0.164(6) A 2
C C62 0.837(3) 0.858(4) 0.073(2) 0.1074(13) Uani d 0.164(6) A 2
H H62A 0.8914 0.8253 0.1348 0.161 Uiso calc 0.164(6) A 2
H H62B 0.8544 0.9526 0.0330 0.161 Uiso calc 0.164(6) A 2
H H62C 0.8765 0.8117 0.0246 0.161 Uiso calc 0.164(6) A 2

loop_
_atom_site_aniso_label
_atom_site_aniso_U_11
_atom_site_aniso_U_22
_atom_site_aniso_U_33
_atom_site_aniso_U_12
_atom_site_aniso_U_13
_atom_site_aniso_U_23
C1 0.0647(12) 0.0410(11) 0.0513(11) -0.0048(9) 0.0002(10) -0.0164(9)
O1 0.1374(15) 0.0516(9) 0.0993(13) 0.0019(9) -0.0475(11) -0.0355(9)
N1 0.0604(10) 0.0401(9) 0.0516(10) -0.0061(7) -0.0088(8) -0.0124(7)
C11 0.0570(11) 0.0408(10) 0.0444(10) -0.0021(8) 0.0048(9) -0.0105(8)
C12 0.0591(12) 0.0497(12) 0.0605(13) -0.0074(9) -0.0033(10) -0.0147(10)
C13 0.0716(15) 0.0766(17) 0.0638(14) -0.0180(12) -0.0094(12) -0.0181(13)
C14 0.0673(14) 0.0774(17) 0.0603(14) -0.0062(12) -0.0078(11) 0.0002(13)
C15 0.105(2) 0.0605(15) 0.0736(17) 0.0198(14) -0.0149(15) -0.0046(13)
C16 0.1100(19) 0.0488(13) 0.0644(15) 0.0088(12) -0.0134(14) -0.0176(11)
C17 0.0500(11) 0.0454(11) 0.0629(13) -0.0073(9) -0.0064(10) -0.0146(10)
N21 0.0605(10) 0.0528(10) 0.0502(10) 0.0000(8) -0.0180(8) -0.0259(8)
N22 0.0569(10) 0.0506(10) 0.0643(11) -0.0038(8) -0.0183(8) -0.0266(9)
C23 0.0407(9) 0.0368(9) 0.0544(11) -0.0010(7) -0.0118(8) -0.0171(8)
N24 0.0435(8) 0.0347(7) 0.0412(8) -0.0010(6) -0.0108(6) -0.0159(6)
C25 0.0457(10) 0.0378(9) 0.0437(10) 0.0100(7) -0.0145(8) -0.0184(8)
S25 0.0654(3) 0.0496(3) 0.0435(3) -0.0021(2) -0.0044(2) -0.0115(2)
N25 0.0521(8) 0.0399(8) 0.0405(8) -0.0051(6) -0.0073(7) -0.0176(7)
C26 0.0426(9) 0.0340(9) 0.0411(9) 0.0017(7) -0.0084(7) -0.0135(7)
O31 0.1185(13) 0.0688(10) 0.0512(9) -0.0207(9) -0.0151(8) -0.0293(8)
N32 0.0916(13) 0.0572(11) 0.0617(11) -0.0142(9) -0.0135(10) -0.0322(9)
N33 0.0507(8) 0.0413(8) 0.0513(9) -0.0033(7) -0.0087(7) -0.0246(7)
C34 0.0499(10) 0.0361(9) 0.0449(10) -0.0041(8) -0.0060(8) -0.0180(8)
C35 0.0871(15) 0.0525(13) 0.0485(12) -0.0108(11) -0.0104(11) -0.0234(10)
O35 0.1473(16) 0.0598(10) 0.0485(9) -0.0296(10) -0.0126(9) -0.0097(8)
C41 0.0442(10) 0.0352(9) 0.0560(11) -0.0055(7) -0.0127(8) -0.0161(8)
C42 0.0574(12) 0.0427(11) 0.0857(16) 0.0009(9) -0.0145(11) -0.0286(11)
C43 0.0738(15) 0.0357(12) 0.109(2) 0.0044(10) -0.0313(14) -0.0139(13)
C44 0.0765(15) 0.0523(14) 0.0777(16) -0.0121(11) -0.0255(13) 0.0023(12)
C45 0.0615(13) 0.0629(14) 0.0607(13) -0.0105(10) -0.0060(10) -0.0137(11)
C46 0.0474(10) 0.0428(11) 0.0598(12) 0.0009(8) -0.0105(9) -0.0161(9)
O51 0.095(2) 0.0762(16) 0.0573(10) -0.0211(14) -0.0090(11) -0.0365(10)
C51 0.101(3) 0.096(3) 0.0654(18) 0.001(2) -0.0205(17) -0.0220(19)
C52 0.104(4) 0.140(3) 0.071(3) 0.000(3) -0.005(2) -0.038(3)
O61 0.095(2) 0.0762(16) 0.0573(10) -0.0211(14) -0.0090(11) -0.0365(10)
C61 0.101(3) 0.096(3) 0.0654(18) 0.001(2) -0.0205(17) -0.0220(19)
C62 0.104(4) 0.140(3) 0.071(3) 0.000(3) -0.005(2) -0.038(3)

loop_
_atom_type_symbol
_atom_type_description
_atom_type_scat_dispersion_real
_atom_type_scat_dispersion_imag
_atom_type_scat_source
C C 0.0033 0.0016 'International Tables Vol C Tables 4.2.6.8 and 6.1.1.4'
H H 0.0000 0.0000 'International Tables Vol C Tables 4.2.6.8 and 6.1.1.4'
N N 0.0061 0.0033 'International Tables Vol C Tables 4.2.6.8 and 6.1.1.4'
O O 0.0106 0.0060 'International Tables Vol C Tables 4.2.6.8 and 6.1.1.4'
S S 0.1246 0.1234 'International Tables Vol C Tables 4.2.6.8 and 6.1.1.4'

loop_
_geom_angle_atom_site_label_1
_geom_angle_atom_site_label_2
_geom_angle_atom_site_label_3
_geom_angle_site_symmetry_1
_geom_angle_site_symmetry_3
_geom_angle
_geom_angle_publ_flag
O1 C1 N1 . . 120.3(2) ?
O1 C1 C11 . . 121.36(18) ?
N1 C1 C11 . . 118.31(17) ?
C1 N1 C17 . . 121.94(16) ?
C1 N1 H1 . . 118.0(14) ?
C17 N1 H1 . . 120.0(14) ?
C16 C11 C12 . . 118.0(2) ?
C16 C11 C1 . . 118.33(18) ?
C12 C11 C1 . . 123.63(18) ?
C13 C12 C11 . . 120.3(2) ?
C13 C12 H12 . . 119.8 ?
C11 C12 H12 . . 119.8 ?
C14 C13 C12 . . 120.7(2) ?
C14 C13 H13 . . 119.6 ?
C12 C13 H13 . . 119.6 ?
C13 C14 C15 . . 119.5(2) ?
C13 C14 H14 . . 120.2 ?
C15 C14 H14 . . 120.2 ?
C14 C15 C16 . . 120.4(2) ?
C14 C15 H15 . . 119.8 ?
C16 C15 H15 . . 119.8 ?
C15 C16 C11 . . 121.0(2) ?
C15 C16 H16 . . 119.5 ?
C11 C16 H16 . . 119.5 ?
N1 C17 C23 . . 114.88(15) ?
N1 C17 H17A . . 108.5 ?
C23 C17 H17A . . 108.5 ?
N1 C17 H17B . . 108.5 ?
C23 C17 H17B . . 108.5 ?
H17A C17 H17B . . 107.5 ?
C25 N21 N22 . . 114.74(15) ?
C25 N21 H21 . . 128.3(13) ?
N22 N21 H21 . . 116.9(13) ?
C23 N22 N21 . . 104.27(14) ?
N22 C23 N24 . . 110.68(16) ?
N22 C23 C17 . . 126.19(15) ?
N24 C23 C17 . . 122.94(16) ?
C23 N24 N25 . . 118.51(14) ?
C23 N24 C25 . . 108.53(14) ?
N25 N24 C25 . . 132.76(14) ?
N21 C25 N24 . . 101.77(15) ?
N21 C25 S25 . . 128.17(14) ?
N24 C25 S25 . . 129.98(13) ?
C26 N25 N24 . . 118.01(14) ?
N25 C26 C34 . . 117.24(16) ?
N25 C26 H26 . . 121.4 ?
C34 C26 H26 . . 121.4 ?
N32 O31 C35 . . 111.00(14) ?
N33 N32 O31 . . 104.83(13) ?
N32 N33 C34 . . 114.72(16) ?
N32 N33 C41 . . 117.88(14) ?
C34 N33 C41 . . 127.36(15) ?
N33 C34 C35 . . 105.95(15) ?
N33 C34 C26 . . 124.92(16) ?
C35 C34 C26 . . 129.09(16) ?
O35 C35 O31 . . 121.02(18) ?
O35 C35 C34 . . 135.49(18) ?
O31 C35 C34 . . 103.48(16) ?
C42 C41 C46 . . 122.09(18) ?
C42 C41 N33 . . 119.66(17) ?
C46 C41 N33 . . 118.25(15) ?
C41 C42 C43 . . 117.8(2) ?
C41 C42 H42 . . 121.1 ?
C43 C42 H42 . . 121.1 ?
C44 C43 C42 . . 121.3(2) ?
C44 C43 H43 . . 119.4 ?
C42 C43 H43 . . 119.4 ?
C43 C44 C45 . . 119.8(2) ?
C43 C44 H44 . . 120.1 ?
C45 C44 H44 . . 120.1 ?
C44 C45 C46 . . 120.3(2) ?
C44 C45 H45 . . 119.9 ?
C46 C45 H45 . . 119.9 ?
C45 C46 C41 . . 118.77(18) ?
C45 C46 H46 . . 120.6 ?
C41 C46 H46 . . 120.6 ?
C51 O51 H51 . . 109.5 ?
O51 C51 C52 . . 112.8(3) ?
O51 C51 H51A . . 109.0 ?
C52 C51 H51A . . 109.0 ?
O51 C51 H51B . . 109.0 ?
C52 C51 H51B . . 109.0 ?
H51A C51 H51B . . 107.8 ?
C51 C52 H52A . . 109.5 ?
C51 C52 H52B . . 109.5 ?
H52A C52 H52B . . 109.5 ?
C51 C52 H52C . . 109.5 ?
H52A C52 H52C . . 109.5 ?
H52B C52 H52C . . 109.5 ?
C61 O61 H61 . . 100.2 ?
O61 C61 C62 . . 113.9(14) ?
O61 C61 H61A . . 108.8 ?
C62 C61 H61A . . 108.8 ?
O61 C61 H61B . . 108.8 ?
C62 C61 H61B . . 108.8 ?
H61A C61 H61B . . 107.7 ?
C61 C62 H62A . . 109.5 ?
C61 C62 H62B . . 109.5 ?
H62A C62 H62B . . 109.5 ?
C61 C62 H62C . . 109.5 ?
H62A C62 H62C . . 109.5 ?
H62B C62 H62C . . 109.5 ?

loop_
_geom_bond_atom_site_label_1
_geom_bond_atom_site_label_2
_geom_bond_site_symmetry_2
_geom_bond_distance
_geom_bond_publ_flag
C1 O1 . 1.225(2) ?
C1 N1 . 1.329(2) ?
C1 C11 . 1.488(3) ?
N1 C17 . 1.444(2) ?
N1 H1 . 0.851(19) ?
C11 C16 . 1.378(3) ?
C11 C12 . 1.382(3) ?
C12 C13 . 1.382(3) ?
C12 H12 . 0.9300 ?
C13 C14 . 1.358(3) ?
C13 H13 . 0.9300 ?
C14 C15 . 1.364(3) ?
C14 H14 . 0.9300 ?
C15 C16 . 1.372(3) ?
C15 H15 . 0.9300 ?
C16 H16 . 0.9300 ?
C17 C23 . 1.481(3) ?
C17 H17A . 0.9700 ?
C17 H17B . 0.9700 ?
N21 C25 . 1.330(2) ?
N21 N22 . 1.372(2) ?
N21 H21 . 0.88(2) ?
N22 C23 . 1.288(2) ?
C23 N24 . 1.376(2) ?
N24 N25 . 1.3821(18) ?
N24 C25 . 1.392(2) ?
C25 S25 . 1.6657(18) ?
N25 C26 . 1.277(2) ?
C26 C34 . 1.421(2) ?
C26 H26 . 0.9300 ?
O31 N32 . 1.367(2) ?
O31 C35 . 1.412(2) ?
N32 N33 . 1.300(2) ?
N33 C34 . 1.352(2) ?
N33 C41 . 1.442(2) ?
C34 C35 . 1.412(3) ?
C35 O35 . 1.200(2) ?
C41 C42 . 1.371(2) ?
C41 C46 . 1.374(3) ?
C42 C43 . 1.375(3) ?
C42 H42 . 0.9300 ?
C43 C44 . 1.369(3) ?
C43 H43 . 0.9300 ?
C44 C45 . 1.370(3) ?
C44 H44 . 0.9300 ?
C45 C46 . 1.373(3) ?
C45 H45 . 0.9300 ?
C46 H46 . 0.9300 ?
O51 C51 . 1.422(3) ?
O51 H51 . 0.8200 ?
C51 C52 . 1.432(5) ?
C51 H51A . 0.9700 ?
C51 H51B . 0.9700 ?
C52 H52A . 0.9600 ?
C52 H52B . 0.9600 ?
C52 H52C . 0.9600 ?
O61 C61 . 1.413(9) ?
O61 H61 . 0.8198 ?
C61 C62 . 1.431(10) ?
C61 H61A . 0.9700 ?
C61 H61B . 0.9700 ?
C62 H62A . 0.9600 ?
C62 H62B . 0.9600 ?
C62 H62C . 0.9600 ?

loop_
_geom_hbond_atom_site_label_D
_geom_hbond_atom_site_label_H
_geom_hbond_atom_site_label_A
_geom_hbond_site_symmetry_A
_geom_hbond_distance_DH
_geom_hbond_distance_HA
_geom_hbond_distance_DA
_geom_hbond_angle_DHA
_geom_hbond_publ_flag
N1 H1 N25 . 0.85(2) 2.62(2) 2.946(2) 104.0(16) y
N21 H21 O51 2_666 0.88(2) 1.84(2) 2.700(3) 166.0(18) y
N21 H21 O61 2_666 0.88(2) 1.88(3) 2.730(12) 164(2) y
O51 H51 O1 . 0.82 1.89 2.706(4) 175 y
O61 H61 O1 . 0.82 1.79 2.614(16) 180 no
C12 H12 O35 . 0.93 2.59 3.468(3) 158 no

loop_
_geom_torsion_atom_site_label_1
_geom_torsion_atom_site_label_2
_geom_torsion_atom_site_label_3
_geom_torsion_atom_site_label_4
_geom_torsion_site_symmetry_1
_geom_torsion_site_symmetry_2
_geom_torsion_site_symmetry_3
_geom_torsion_site_symmetry_4
_geom_torsion
_geom_torsion_publ_flag
O1 C1 N1 C17 . . . . -6.2(3) ?
C11 C1 N1 C17 . . . . 172.55(16) ?
O1 C1 C11 C16 . . . . -7.8(3) ?
N1 C1 C11 C16 . . . . 173.48(18) ?
O1 C1 C11 C12 . . . . 170.63(19) ?
N1 C1 C11 C12 . . . . -8.1(3) ?
C16 C11 C12 C13 . . . . -0.1(3) ?
C1 C11 C12 C13 . . . . -178.57(18) ?
C11 C12 C13 C14 . . . . 0.1(3) ?
C12 C13 C14 C15 . . . . 0.1(3) ?
C13 C14 C15 C16 . . . . -0.4(4) ?
C14 C15 C16 C11 . . . . 0.4(4) ?
C12 C11 C16 C15 . . . . -0.1(3) ?
C1 C11 C16 C15 . . . . 178.4(2) ?
C1 N1 C17 C23 . . . . 100.0(2) ?
C25 N21 N22 C23 . . . . 0.3(2) ?
N21 N22 C23 N24 . . . . -1.01(19) ?
N21 N22 C23 C17 . . . . -176.04(16) ?
N1 C17 C23 N22 . . . . -124.95(19) ?
N1 C17 C23 N24 . . . . 60.6(2) ?
N22 C23 N24 N25 . . . . 176.86(14) ?
C17 C23 N24 N25 . . . . -7.9(2) ?
N22 C23 N24 C25 . . . . 1.4(2) ?
C17 C23 N24 C25 . . . . 176.60(16) ?
N22 N21 C25 N24 . . . . 0.50(19) ?
N22 N21 C25 S25 . . . . -176.58(13) ?
C23 N24 C25 N21 . . . . -1.08(17) ?
N25 N24 C25 N21 . . . . -175.67(16) ?
C23 N24 C25 S25 . . . . 175.93(13) ?
N25 N24 C25 S25 . . . . 1.3(3) ?
C23 N24 N25 C26 . . . . 160.75(15) ?
C25 N24 N25 C26 . . . . -25.1(3) ?
N24 N25 C26 C34 . . . . 179.98(14) ?
C35 O31 N32 N33 . . . . -1.1(2) ?
O31 N32 N33 C34 . . . . 0.7(2) ?
O31 N32 N33 C41 . . . . 178.55(15) ?
N32 N33 C34 C35 . . . . 0.1(2) ?
C41 N33 C34 C35 . . . . -177.57(17) ?
N32 N33 C34 C26 . . . . -177.83(16) ?
C41 N33 C34 C26 . . . . 4.5(3) ?
N25 C26 C34 N33 . . . . 179.15(16) ?
N25 C26 C34 C35 . . . . 1.7(3) ?
N32 O31 C35 O35 . . . . -179.6(2) ?
N32 O31 C35 C34 . . . . 1.2(2) ?
N33 C34 C35 O35 . . . . -179.8(3) ?
C26 C34 C35 O35 . . . . -2.0(4) ?
N33 C34 C35 O31 . . . . -0.7(2) ?
C26 C34 C35 O31 . . . . 177.04(17) ?
N32 N33 C41 C42 . . . . 55.7(2) ?
C34 N33 C41 C42 . . . . -126.68(19) ?
N32 N33 C41 C46 . . . . -124.04(18) ?
C34 N33 C41 C46 . . . . 53.5(2) ?
C46 C41 C42 C43 . . . . 0.4(3) ?
N33 C41 C42 C43 . . . . -179.38(17) ?
C41 C42 C43 C44 . . . . -0.2(3) ?
C42 C43 C44 C45 . . . . -0.6(3) ?
C43 C44 C45 C46 . . . . 1.2(3) ?
C44 C45 C46 C41 . . . . -0.9(3) ?
C42 C41 C46 C45 . . . . 0.2(3) ?
N33 C41 C46 C45 . . . . 179.94(15) ?

_cod_database_fobs_code 2243431
